data_4101657
loop_
_publ_author_name
'Gao, Shuanhu'
'Wang, Qiaoling'
'Huang, Lily Jun-Shen'
'Lum, Lawrence'
'Chen, Chuo'

_publ_section_title
;
 Chemical and biological studies of nakiterpiosin and nakiterpiosinone.
;
_journal_issue 1
_journal_name_full 'Journal of the American Chemical Society'
_journal_page_first 371
_journal_page_last 383
_journal_paper_doi 10.1021/ja908626k
_journal_volume 132
_journal_year 2010
_chemical_formula_sum 'C14 H16 Cl2 O3'
_chemical_formula_weight 303.17
_chemical_name_systematic
; 
 ? 
;
_space_group_IT_number 61
_symmetry_cell_setting orthorhombic
_symmetry_space_group_name_Hall '-P 2bc 2ac'
_symmetry_space_group_name_H-M 'P c a b'
_atom_sites_solution_hydrogens geom
_atom_sites_solution_primary direct
_atom_sites_solution_secondary difmap
_audit_creation_method SHELXL-97
_cell_angle_alpha 90.00
_cell_angle_beta 90.00
_cell_angle_gamma 90.00
_cell_formula_units_Z 8
_cell_length_a 9.0904(3)
_cell_length_b 10.3490(3)
_cell_length_c 30.9898(14)
_cell_measurement_reflns_used 188
_cell_measurement_temperature 295(2)
_cell_measurement_theta_max 0.2
_cell_measurement_theta_min 0.02
_cell_volume 2915.41(18)
_computing_cell_refinement 'HKL2000 v095.373'
_computing_data_collection 'collect, Nonius 1999'
_computing_data_reduction 'HKL2000 v095.373'
_computing_publication_material 'XCIF (Sheldrick and Bruker 1997)'
_computing_structure_refinement 'SHELXL-97 (Sheldrick, 1997)'
_computing_structure_solution 'SHELXS-97 (Sheldrick, 1990)'
_diffrn_ambient_temperature 295(2)
_diffrn_measured_fraction_theta_full 0.932
_diffrn_measured_fraction_theta_max 0.932
_diffrn_measurement_device_type 'Kappa CCD'
_diffrn_measurement_method Collect
_diffrn_radiation_monochromator graphite
_diffrn_radiation_source 'fine-focus sealed tube'
_diffrn_radiation_type MoK\a
_diffrn_radiation_wavelength 0.71069
_diffrn_reflns_av_R_equivalents 0.0000
_diffrn_reflns_av_sigmaI/netI 0.0475
_diffrn_reflns_limit_h_max 9
_diffrn_reflns_limit_h_min 0
_diffrn_reflns_limit_k_max 12
_diffrn_reflns_limit_k_min 0
_diffrn_reflns_limit_l_max 36
_diffrn_reflns_limit_l_min 0
_diffrn_reflns_number 2434
_diffrn_reflns_theta_full 25.13
_diffrn_reflns_theta_max 25.13
_diffrn_reflns_theta_min 3.58
_exptl_absorpt_coefficient_mu 0.446
_exptl_absorpt_correction_type none
_exptl_crystal_colour colorless
_exptl_crystal_density_diffrn 1.381
_exptl_crystal_density_method 'not measured'
_exptl_crystal_description Plate
_exptl_crystal_F_000 1264
_exptl_crystal_size_max 0.4
_exptl_crystal_size_mid 0.20
_exptl_crystal_size_min 0.08
_refine_diff_density_max 0.202
_refine_diff_density_min -0.205
_refine_diff_density_rms 0.048
_refine_ls_extinction_coef 0.0057(12)
_refine_ls_extinction_expression Fc^*^=kFc[1+0.001xFc^2^\l^3^/sin(2\q)]^-1/4^
_refine_ls_extinction_method SHELXL
_refine_ls_goodness_of_fit_ref 1.002
_refine_ls_hydrogen_treatment constr
_refine_ls_matrix_type full
_refine_ls_number_parameters 174
_refine_ls_number_reflns 2434
_refine_ls_number_restraints 0
_refine_ls_restrained_S_all 1.002
_refine_ls_R_factor_all 0.0903
_refine_ls_R_factor_gt 0.0472
_refine_ls_shift/su_max 0.001
_refine_ls_shift/su_mean 0.000
_refine_ls_structure_factor_coef Fsqd
_refine_ls_weighting_details 'calc w=1/[\s^2^(Fo^2^)+(0.0640P)^2^+1.6806P] where P=(Fo^2^+2Fc^2^)/3'
_refine_ls_weighting_scheme calc
_refine_ls_wR_factor_gt 0.1096
_refine_ls_wR_factor_ref 0.1350
_reflns_number_gt 1607
_reflns_number_total 2434
_reflns_threshold_expression >2sigma(I)
_cod_data_source_file ja908626k_si_003.cif
_cod_data_source_block 11
_cod_original_sg_symbol_H-M 'P cab'
_cod_original_formula_sum 'C14 H16 Cl2 O3 '
_cod_database_code 4101657

loop_
_symmetry_equiv_pos_as_xyz
'x, y, z'
'-x, -y+1/2, z+1/2'
'x+1/2, -y, -z+1/2'
'-x+1/2, y+1/2, -z'
'-x, -y, -z'
'x, y-1/2, -z-1/2'
'-x-1/2, y, z-1/2'
'x-1/2, -y-1/2, z'

loop_
_atom_site_label
_atom_site_type_symbol
_atom_site_fract_x
_atom_site_fract_y
_atom_site_fract_z
_atom_site_U_iso_or_equiv
_atom_site_adp_type
_atom_site_occupancy
_atom_site_symmetry_multiplicity
_atom_site_calc_flag
_atom_site_refinement_flags
_atom_site_disorder_assembly
_atom_site_disorder_group
Cl1 Cl 0.05212(11) 0.27482(9) 0.59733(3) 0.0810(4) Uani 1 1 d . . .
Cl2 Cl 0.24253(9) 0.46342(10) 0.63786(3) 0.0703(4) Uani 1 1 d . . .
O1 O -0.0918(2) 0.5306(2) 0.53629(6) 0.0483(6) Uani 1 1 d . . .
H1 H -0.1246 0.4786 0.5188 0.072 Uiso 1 1 calc R . .
O2 O -0.2436(2) 0.72943(19) 0.57584(6) 0.0455(5) Uani 1 1 d . . .
O3 O -0.2550(2) 0.8744(2) 0.52348(7) 0.0561(6) Uani 1 1 d . . .
C1 C 0.0966(3) 0.4429(3) 0.60058(10) 0.0519(8) Uani 1 1 d . . .
H1A H 0.1327 0.4697 0.5722 0.062 Uiso 1 1 calc R . .
C2 C -0.0360(3) 0.5279(3) 0.61159(8) 0.0392(7) Uani 1 1 d . . .
H2 H -0.0025 0.6174 0.6085 0.047 Uiso 1 1 calc R . .
C3 C -0.1569(3) 0.5084(3) 0.57739(8) 0.0399(7) Uani 1 1 d . . .
H3 H -0.1902 0.4184 0.5786 0.048 Uiso 1 1 calc R . .
C4 C -0.2886(3) 0.5956(3) 0.58346(9) 0.0433(7) Uani 1 1 d . . .
H4 H -0.3265 0.5867 0.6129 0.052 Uiso 1 1 calc R . .
C5 C -0.2910(3) 0.7700(3) 0.53703(9) 0.0441(7) Uani 1 1 d . . .
C6 C -0.3883(3) 0.6717(3) 0.51644(10) 0.0522(8) Uani 1 1 d . . .
H6A H -0.3411 0.6341 0.4913 0.063 Uiso 1 1 calc R . .
H6B H -0.4809 0.7101 0.5077 0.063 Uiso 1 1 calc R . .
C7 C -0.4125(3) 0.5709(3) 0.55097(10) 0.0529(8) Uani 1 1 d . . .
H7A H -0.4056 0.4845 0.5390 0.063 Uiso 1 1 calc R . .
H7B H -0.5081 0.5814 0.5644 0.063 Uiso 1 1 calc R . .
C8 C -0.0933(3) 0.5159(3) 0.65727(9) 0.0425(7) Uani 1 1 d . . .
C9 C -0.1780(3) 0.4087(3) 0.66852(10) 0.0590(9) Uani 1 1 d . . .
H9 H -0.1934 0.3437 0.6483 0.071 Uiso 1 1 calc R . .
C10 C -0.2396(4) 0.3971(5) 0.70901(14) 0.0835(12) Uani 1 1 d . . .
H10 H -0.2969 0.3255 0.7158 0.100 Uiso 1 1 calc R . .
C11 C -0.2157(5) 0.4915(5) 0.73898(13) 0.0905(14) Uani 1 1 d . . .
H11 H -0.2573 0.4847 0.7663 0.109 Uiso 1 1 calc R . .
C12 C -0.1306(4) 0.5959(5) 0.72879(11) 0.0770(11) Uani 1 1 d . . .
H12 H -0.1125 0.6579 0.7498 0.092 Uiso 1 1 calc R . .
C13 C -0.0698(3) 0.6124(3) 0.68767(10) 0.0559(9) Uani 1 1 d . . .
C14 C 0.0156(5) 0.7342(3) 0.67798(12) 0.0787(12) Uani 1 1 d . . .
H14A H 0.0200 0.7870 0.7034 0.118 Uiso 1 1 calc R . .
H14B H -0.0324 0.7810 0.6553 0.118 Uiso 1 1 calc R . .
H14C H 0.1136 0.7119 0.6691 0.118 Uiso 1 1 calc R . .

loop_
_atom_site_aniso_label
_atom_site_aniso_U_11
_atom_site_aniso_U_22
_atom_site_aniso_U_33
_atom_site_aniso_U_23
_atom_site_aniso_U_13
_atom_site_aniso_U_12
Cl1 0.0827(7) 0.0508(6) 0.1096(8) -0.0174(5) -0.0223(6) 0.0213(5)
Cl2 0.0526(5) 0.0816(7) 0.0765(7) -0.0021(5) -0.0184(4) 0.0110(4)
O1 0.0468(12) 0.0614(15) 0.0365(11) -0.0081(10) -0.0007(9) 0.0006(10)
O2 0.0509(12) 0.0399(12) 0.0456(11) -0.0021(9) -0.0088(9) 0.0037(9)
O3 0.0446(12) 0.0509(15) 0.0729(15) 0.0163(12) -0.0052(10) -0.0004(10)
C1 0.0516(18) 0.053(2) 0.0511(19) 0.0021(15) -0.0051(14) 0.0119(15)
C2 0.0424(16) 0.0356(17) 0.0396(16) 0.0012(13) -0.0025(12) 0.0011(13)
C3 0.0430(16) 0.0371(17) 0.0396(16) 0.0011(13) 0.0008(12) 0.0008(13)
C4 0.0433(16) 0.0404(19) 0.0463(17) 0.0046(15) 0.0022(12) 0.0021(13)
C5 0.0357(16) 0.047(2) 0.0493(18) 0.0048(16) 0.0011(13) 0.0076(14)
C6 0.0438(16) 0.060(2) 0.0533(19) -0.0006(17) -0.0108(14) -0.0012(15)
C7 0.0427(17) 0.051(2) 0.065(2) 0.0041(17) -0.0057(15) -0.0045(14)
C8 0.0484(17) 0.0405(19) 0.0387(16) 0.0025(14) -0.0032(13) 0.0010(14)
C9 0.070(2) 0.060(2) 0.048(2) 0.0085(17) 0.0021(16) -0.0056(18)
C10 0.090(3) 0.091(3) 0.069(3) 0.029(3) 0.013(2) -0.008(2)
C11 0.096(3) 0.122(4) 0.053(3) 0.016(3) 0.016(2) 0.009(3)
C12 0.087(3) 0.097(3) 0.046(2) -0.017(2) -0.0026(19) 0.013(3)
C13 0.0587(19) 0.061(2) 0.0480(19) -0.0039(17) -0.0059(15) 0.0069(17)
C14 0.099(3) 0.061(3) 0.076(3) -0.024(2) -0.006(2) -0.006(2)

loop_
_atom_type_symbol
_atom_type_description
_atom_type_scat_dispersion_real
_atom_type_scat_dispersion_imag
_atom_type_scat_source
C C 0.0033 0.0016 'International Tables Vol C Tables 4.2.6.8 and 6.1.1.4'
H H 0.0000 0.0000 'International Tables Vol C Tables 4.2.6.8 and 6.1.1.4'
O O 0.0106 0.0060 'International Tables Vol C Tables 4.2.6.8 and 6.1.1.4'
Cl Cl 0.1484 0.1585 'International Tables Vol C Tables 4.2.6.8 and 6.1.1.4'

loop_
_geom_angle_atom_site_label_1
_geom_angle_atom_site_label_2
_geom_angle_atom_site_label_3
_geom_angle
_geom_angle_site_symmetry_1
_geom_angle_site_symmetry_3
_geom_angle_publ_flag
C5 O2 C4 110.5(2) . . ?
C2 C1 Cl2 112.0(2) . . ?
C2 C1 Cl1 113.2(2) . . ?
Cl2 C1 Cl1 108.82(16) . . ?
C8 C2 C1 115.6(2) . . ?
C8 C2 C3 112.8(2) . . ?
C1 C2 C3 109.4(2) . . ?
O1 C3 C4 110.1(2) . . ?
O1 C3 C2 107.3(2) . . ?
C4 C3 C2 113.7(2) . . ?
O2 C4 C3 108.9(2) . . ?
O2 C4 C7 104.9(2) . . ?
C3 C4 C7 113.6(2) . . ?
O3 C5 O2 120.3(3) . . ?
O3 C5 C6 128.6(3) . . ?
O2 C5 C6 111.1(3) . . ?
C5 C6 C7 104.7(2) . . ?
C6 C7 C4 104.1(2) . . ?
C13 C8 C9 119.1(3) . . ?
C13 C8 C2 121.5(3) . . ?
C9 C8 C2 119.3(3) . . ?
C10 C9 C8 121.4(3) . . ?
C11 C10 C9 119.5(4) . . ?
C10 C11 C12 119.9(4) . . ?
C11 C12 C13 122.1(4) . . ?
C8 C13 C12 118.0(3) . . ?
C8 C13 C14 122.9(3) . . ?
C12 C13 C14 119.1(3) . . ?

loop_
_geom_bond_atom_site_label_1
_geom_bond_atom_site_label_2
_geom_bond_distance
_geom_bond_site_symmetry_2
_geom_bond_publ_flag
Cl1 C1 1.788(3) . ?
Cl2 C1 1.772(3) . ?
O1 C3 1.423(3) . ?
O2 C5 1.345(3) . ?
O2 C4 1.463(3) . ?
O3 C5 1.204(3) . ?
C1 C2 1.531(4) . ?
C2 C8 1.514(4) . ?
C2 C3 1.540(4) . ?
C3 C4 1.511(4) . ?
C4 C7 1.532(4) . ?
C5 C6 1.491(4) . ?
C6 C7 1.511(4) . ?
C8 C13 1.390(4) . ?
C8 C9 1.395(4) . ?
C9 C10 1.379(5) . ?
C10 C11 1.365(6) . ?
C11 C12 1.366(6) . ?
C12 C13 1.399(5) . ?
C13 C14 1.510(5) . ?
